data_4309539
loop_
_publ_author_name
'Ramasamy Pothiraja'
'Malaichamy Sathiyendiran'
'Ray J. Butcher'
'Ramaswamy Murugavel'

_publ_section_title
;
Non-Interpenetrating Transition Metal Diorganophosphate 2-Dimensional
Rectangular Grids from Their 1-Dimensional Wires: Structural
Transformations under Mild Conditions
;
_journal_name_full 'Inorganic Chemistry'
_journal_page_first 6314
_journal_page_last 6323
_journal_paper_doi 10.1021/ic050742z
_journal_volume 44
_journal_year 2005
_chemical_formula_sum 'C36 H56 Cd N4 O10 P2'
_chemical_formula_weight 879.19
_chemical_name_systematic
;
 ?
;
_space_group_IT_number 15
_symmetry_cell_setting monoclinic
_symmetry_space_group_name_Hall '-C 2yc'
_symmetry_space_group_name_H-M 'C 1 2/c 1'
_atom_sites_solution_hydrogens geom
_atom_sites_solution_primary direct
_atom_sites_solution_secondary difmap
_audit_creation_method SHELXL-97
_cell_angle_alpha 90.00
_cell_angle_beta 106.073(3)
_cell_angle_gamma 90.00
_cell_formula_units_Z 12
_cell_length_a 50.0409(10)
_cell_length_b 11.7920(3)
_cell_length_c 23.5506(5)
_cell_measurement_temperature 153(2)
_cell_volume 13353.6(6)
_computing_cell_refinement 'Bruker SMART'
_computing_data_collection 'Bruker SMART'
_computing_data_reduction 'Bruker SHELXTL'
_computing_molecular_graphics 'Bruker SHELXTL'
_computing_publication_material 'Bruker SHELXTL'
_computing_structure_refinement 'Bruker SHELXTL'
_computing_structure_solution 'Bruker SHELXTL'
_diffrn_ambient_temperature 253(2)
_diffrn_measured_fraction_theta_full 0.965
_diffrn_measured_fraction_theta_max 0.965
_diffrn_measurement_device_type 'CCD area detector'
_diffrn_measurement_method 'phi and omega scans'
_diffrn_radiation_monochromator graphite
_diffrn_radiation_source 'fine-focus sealed tube'
_diffrn_radiation_type MoK\a
_diffrn_radiation_wavelength 0.71073
_diffrn_reflns_av_R_equivalents 0.0670
_diffrn_reflns_av_sigmaI/netI 0.0767
_diffrn_reflns_limit_h_max 65
_diffrn_reflns_limit_h_min -65
_diffrn_reflns_limit_k_max 15
_diffrn_reflns_limit_k_min -15
_diffrn_reflns_limit_l_max 31
_diffrn_reflns_limit_l_min -31
_diffrn_reflns_number 51093
_diffrn_reflns_theta_full 28.51
_diffrn_reflns_theta_max 28.51
_diffrn_reflns_theta_min 0.85
_exptl_absorpt_coefficient_mu 0.616
_exptl_crystal_colour colorless
_exptl_crystal_density_diffrn 1.312
_exptl_crystal_density_method 'not measured'
_exptl_crystal_description plate
_exptl_crystal_F_000 5496
_exptl_crystal_size_max 0.2
_exptl_crystal_size_mid 0.5
_exptl_crystal_size_min 0.8
_refine_diff_density_max 0.999
_refine_diff_density_min -0.610
_refine_diff_density_rms 0.100
_refine_ls_extinction_method none
_refine_ls_goodness_of_fit_ref 0.920
_refine_ls_hydrogen_treatment mixed
_refine_ls_matrix_type full
_refine_ls_number_parameters 802
_refine_ls_number_reflns 16346
_refine_ls_number_restraints 0
_refine_ls_restrained_S_all 0.920
_refine_ls_R_factor_all 0.1022
_refine_ls_R_factor_gt 0.0497
_refine_ls_shift/su_max 0.008
_refine_ls_shift/su_mean 0.000
_refine_ls_structure_factor_coef Fsqd
_refine_ls_weighting_details 'calc w=1/[\s^2^(Fo^2^)+(0.0769P)^2^+0.0000P] where P=(Fo^2^+2Fc^2^)/3'
_refine_ls_weighting_scheme calc
_refine_ls_wR_factor_gt 0.1261
_refine_ls_wR_factor_ref 0.1456
_reflns_number_gt 9289
_reflns_number_total 16346
_reflns_threshold_expression >2sigma(I)
_cod_data_source_file ic050742zsi20050511_053247_4.cif
_cod_data_source_block mur99(Compound6;Cd-grid)
_cod_depositor_comments
;
The following automatic conversions were performed:
'_symmetry_cell_setting' value 'Monoclinic' changed to 'monoclinic'
according to '/home/saulius/struct/CIF-dictionaries/cif_core.dic'
dictionary named 'cif_core.dic' version 2.4.1 from 2010-06-29.

Automatic conversion script
Id: cif_fix_enum 1527 2010-12-29 10:47:43Z saulius 
;
_cod_original_cell_volume 13353.6(5)
_cod_original_sg_symbol_H-M 'C 1 2/c 1 '
_cod_database_code 4309539

loop_
_symmetry_equiv_pos_as_xyz
'x, y, z'
'-x, y, -z+1/2'
'x+1/2, y+1/2, z'
'-x+1/2, y+1/2, -z+1/2'
'-x, -y, -z'
'x, -y, z-1/2'
'-x+1/2, -y+1/2, -z'
'x+1/2, -y+1/2, z-1/2'

loop_
_atom_site_label
_atom_site_type_symbol
_atom_site_fract_x
_atom_site_fract_y
_atom_site_fract_z
_atom_site_U_iso_or_equiv
_atom_site_adp_type
_atom_site_occupancy
_atom_site_symmetry_multiplicity
_atom_site_calc_flag
_atom_site_refinement_flags
_atom_site_disorder_assembly
_atom_site_disorder_group
Cd1A Cd 0.0000 0.42659(3) 0.7500 0.02937(10) Uani 1 2 d S . .
P1A P 0.07570(2) 0.41484(9) 0.78194(5) 0.0387(2) Uani 1 1 d . . .
O1A O 0.04615(6) 0.4273(3) 0.77944(14) 0.0582(8) Uani 1 1 d . . .
O2A O 0.08235(7) 0.3297(3) 0.74187(14) 0.0654(9) Uani 1 1 d . . .
O3A O 0.09368(8) 0.4048(3) 0.84626(15) 0.0858(12) Uani 1 1 d . . .
O4A O 0.08341(7) 0.5397(3) 0.76709(17) 0.0768(11) Uani 1 1 d . . .
O1W O 0.08626(7) 0.3333(3) 0.62447(14) 0.0721(10) Uani 1 1 d . . .
O2W O 0.08020(7) 0.9045(3) 0.20951(15) 0.0767(10) Uani 1 1 d . . .
O3W O 0.25335(7) 0.1322(3) 0.95867(14) 0.0696(9) Uani 1 1 d . . .
N1A N 0.0000 0.6283(4) 0.7500 0.0399(11) Uani 1 2 d S . .
N2A N 0.00020(7) 0.4428(3) 0.85187(14) 0.0392(8) Uani 1 1 d . . .
N3A N 0.0000 0.2289(3) 0.7500 0.0410(11) Uani 1 2 d S . .
C1 C 0.02097(9) 0.6882(3) 0.7418(2) 0.0578(13) Uani 1 1 d . . .
H1A H 0.0363 0.6491 0.7368 0.069 Uiso 1 1 calc R . .
C2 C 0.02149(9) 0.8040(3) 0.7403(2) 0.0577(13) Uani 1 1 d . . .
H2A H 0.0365 0.8412 0.7326 0.069 Uiso 1 1 calc R . .
C3 C 0.0000 0.8653(4) 0.7500 0.0350(12) Uani 1 2 d S . .
C4 C 0.0000 0.9906(4) 0.7500 0.0371(13) Uani 1 2 d S . .
C5 C -0.01960(9) 1.0540(3) 0.7676(2) 0.0561(13) Uani 1 1 d . . .
H5A H -0.0333 1.0171 0.7802 0.067 Uiso 1 1 calc R . .
C6 C -0.01910(9) 0.1699(3) 0.7667(2) 0.0576(13) Uani 1 1 d . . .
H6A H -0.0328 0.2093 0.7783 0.069 Uiso 1 1 calc R . .
C1A C 0.02314(8) 0.4715(4) 0.89291(17) 0.0473(11) Uani 1 1 d . . .
H1AA H 0.0396 0.4767 0.8820 0.057 Uiso 1 1 calc R . .
C2A C 0.02408(9) 0.4941(4) 0.95051(17) 0.0484(11) Uani 1 1 d . . .
H2AA H 0.0409 0.5136 0.9774 0.058 Uiso 1 1 calc R . .
C3A C -0.00001(8) 0.4880(3) 0.96893(15) 0.0356(9) Uani 1 1 d . . .
C4A C -0.02375(9) 0.4533(4) 0.92671(18) 0.0552(12) Uani 1 1 d . . .
H4AA H -0.0404 0.4441 0.9367 0.066 Uiso 1 1 calc R . .
C5A C -0.02269(9) 0.4323(4) 0.86987(18) 0.0572(12) Uani 1 1 d . . .
H5AA H -0.0390 0.4094 0.8423 0.069 Uiso 1 1 calc R . .
C31A C 0.10199(14) 0.3021(5) 0.8831(2) 0.089(2) Uani 1 1 d . . .
C32A C 0.1059(2) 0.3446(7) 0.9441(3) 0.202(5) Uani 1 1 d . . .
H32A H 0.0954 0.4131 0.9430 0.304 Uiso 1 1 calc R . .
H32B H 0.1252 0.3597 0.9620 0.304 Uiso 1 1 calc R . .
H32C H 0.0995 0.2884 0.9669 0.304 Uiso 1 1 calc R . .
C33A C 0.12921(15) 0.2646(6) 0.8707(4) 0.158(4) Uani 1 1 d . . .
H33A H 0.1253 0.2342 0.8315 0.236 Uiso 1 1 calc R . .
H33B H 0.1380 0.2076 0.8988 0.236 Uiso 1 1 calc R . .
H33C H 0.1414 0.3287 0.8742 0.236 Uiso 1 1 calc R . .
C34A C 0.08060(16) 0.2131(6) 0.8700(3) 0.142(3) Uani 1 1 d . . .
H34A H 0.0627 0.2469 0.8534 0.213 Uiso 1 1 calc R . .
H34B H 0.0807 0.1741 0.9059 0.213 Uiso 1 1 calc R . .
H34C H 0.0845 0.1603 0.8423 0.213 Uiso 1 1 calc R . .
C41A C 0.10989(12) 0.5857(5) 0.7652(3) 0.0803(17) Uani 1 1 d . . .
C42A C 0.12154(14) 0.6410(7) 0.8231(4) 0.167(4) Uani 1 1 d . . .
H42A H 0.1111 0.7082 0.8253 0.251 Uiso 1 1 calc R . .
H42B H 0.1406 0.6610 0.8274 0.251 Uiso 1 1 calc R . .
H42C H 0.1205 0.5898 0.8541 0.251 Uiso 1 1 calc R . .
C43A C 0.13110(12) 0.5010(6) 0.7541(3) 0.113(3) Uani 1 1 d . . .
H43A H 0.1232 0.4621 0.7175 0.169 Uiso 1 1 calc R . .
H43B H 0.1358 0.4470 0.7858 0.169 Uiso 1 1 calc R . .
H43C H 0.1475 0.5409 0.7520 0.169 Uiso 1 1 calc R . .
C44A C 0.10249(19) 0.6650(10) 0.7158(5) 0.289(8) Uani 1 1 d . . .
H44A H 0.0936 0.7302 0.7268 0.434 Uiso 1 1 calc R . .
H44B H 0.0900 0.6287 0.6823 0.434 Uiso 1 1 calc R . .
H44C H 0.1190 0.6883 0.7059 0.434 Uiso 1 1 calc R . .
Cd1B Cd 0.166703(5) 0.02318(2) 1.083471(11) 0.02839(9) Uani 1 1 d . . .
P1B P 0.09203(2) -0.02855(9) 1.04507(5) 0.0379(2) Uani 1 1 d . . .
P2B P 0.24236(2) 0.05973(9) 1.11984(5) 0.0398(3) Uani 1 1 d . . .
O1B O 0.11925(5) 0.0304(2) 1.05718(12) 0.0487(7) Uani 1 1 d . . .
O2B O 0.08677(6) -0.0968(2) 1.09294(13) 0.0553(8) Uani 1 1 d . . .
O3B O 0.09122(7) -0.1050(3) 0.98946(15) 0.0825(12) Uani 1 1 d . B .
O4B O 0.06734(7) 0.0531(3) 1.01695(17) 0.0811(11) Uani 1 1 d . C .
O11B O 0.21371(6) 0.0224(3) 1.11033(13) 0.0614(9) Uani 1 1 d . A .
O12B O 0.24835(6) 0.1370(3) 1.07567(12) 0.0573(8) Uani 1 1 d . A .
N11A N 0.16697(7) 0.0280(2) 1.18385(13) 0.0363(7) Uani 1 1 d . . .
N11B N 0.16752(7) -0.1770(2) 1.08667(14) 0.0393(8) Uani 1 1 d . . .
N11C N 0.16782(6) 0.0062(3) 0.98410(12) 0.0354(7) Uani 1 1 d . . .
N11D N 0.16665(6) 0.2218(2) 1.08155(14) 0.0397(8) Uani 1 1 d . . .
C11A C 0.14387(8) 0.0115(4) 1.20091(17) 0.0462(10) Uani 1 1 d . . .
H11A H 0.1271 0.0022 1.1718 0.055 Uiso 1 1 calc R . .
C12A C 0.14345(8) 0.0074(4) 1.25871(17) 0.0472(10) Uani 1 1 d . . .
H12A H 0.1268 -0.0051 1.2680 0.057 Uiso 1 1 calc R . .
C13A C 0.16774(8) 0.0218(3) 1.30324(15) 0.0341(8) Uani 1 1 d . . .
C14A C 0.19168(8) 0.0395(3) 1.28556(17) 0.0409(9) Uani 1 1 d . . .
H14A H 0.2087 0.0492 1.3137 0.049 Uiso 1 1 calc R . .
C15A C 0.19025(8) 0.0427(3) 1.22662(17) 0.0431(10) Uani 1 1 d . . .
H15A H 0.2066 0.0561 1.2161 0.052 Uiso 1 1 calc R . .
C11B C 0.18631(10) -0.2356(3) 1.0687(2) 0.0613(14) Uani 1 1 d . . .
H11B H 0.2000 -0.1956 1.0573 0.074 Uiso 1 1 calc R . .
C12B C 0.18670(10) -0.3518(3) 1.0661(2) 0.0604(14) Uani 1 1 d . . .
H12B H 0.2001 -0.3886 1.0522 0.072 Uiso 1 1 calc R . .
C13B C 0.16714(8) -0.4139(3) 1.08436(17) 0.0377(10) Uani 1 1 d . . .
C14B C 0.14800(9) -0.3535(3) 1.1042(2) 0.0559(13) Uani 1 1 d . . .
H14B H 0.1344 -0.3910 1.1172 0.067 Uiso 1 1 calc R . .
C15B C 0.14919(9) -0.2362(3) 1.1046(2) 0.0550(12) Uani 1 1 d . . .
H15B H 0.1361 -0.1969 1.1184 0.066 Uiso 1 1 calc R . .
C11C C 0.19002(8) 0.0361(3) 0.96612(16) 0.0420(10) Uani 1 1 d . . .
H11C H 0.2056 0.0643 0.9940 0.050 Uiso 1 1 calc R . .
C12C C 0.19085(8) 0.0271(3) 0.90852(16) 0.0406(9) Uani 1 1 d . . .
H12C H 0.2067 0.0492 0.8981 0.049 Uiso 1 1 calc R . .
C13C C 0.16811(8) 0.0151(3) 1.36600(15) 0.0328(8) Uani 1 1 d . . .
C14C C 0.14535(9) 0.0467(3) 1.38520(17) 0.0449(10) Uani 1 1 d . . .
H14C H 0.1296 0.0761 1.3585 0.054 Uiso 1 1 calc R . .
C15C C 0.14617(9) -0.0345(4) 0.94370(17) 0.0459(10) Uani 1 1 d . . .
H15C H 0.1306 -0.0561 0.9554 0.055 Uiso 1 1 calc R . .
C11D C 0.14721(10) 0.2817(3) 1.0969(2) 0.0613(14) Uani 1 1 d . . .
H11D H 0.1332 0.2422 1.1073 0.074 Uiso 1 1 calc R . .
C12D C 0.14652(10) 0.3974(3) 1.0985(2) 0.0655(15) Uani 1 1 d . . .
H12D H 0.1323 0.4342 1.1096 0.079 Uiso 1 1 calc R . .
C13D C 0.16691(8) -0.5404(3) 1.08356(17) 0.0393(10) Uani 1 1 d . . .
C14D C 0.18694(9) -0.6020(3) 1.0675(2) 0.0608(14) Uani 1 1 d . . .
H14D H 0.2013 -0.5648 1.0571 0.073 Uiso 1 1 calc R . .
C15D C 0.18584(9) 0.2818(3) 1.0667(2) 0.0590(13) Uani 1 1 d . . .
H15D H 0.1996 0.2428 1.0549 0.071 Uiso 1 1 calc R . .
C31B C 0.07059(13) -0.1788(5) 0.9537(3) 0.085(2) Uani 1 1 d . . .
C34B C 0.04566(11) -0.1994(5) 0.9769(3) 0.099(2) Uani 1 1 d . B .
H34D H 0.0349 -0.1309 0.9736 0.148 Uiso 1 1 calc R . .
H34E H 0.0519 -0.2219 1.0176 0.148 Uiso 1 1 calc R . .
H34F H 0.0343 -0.2583 0.9542 0.148 Uiso 1 1 calc R . .
C41B C 0.05142(12) 0.1305(5) 1.0446(3) 0.090(2) Uani 1 1 d . . .
C43B C 0.03424(14) 0.0562(6) 1.0746(3) 0.127(3) Uani 1 1 d . C .
H43D H 0.0465 0.0162 1.1071 0.191 Uiso 1 1 calc R . .
H43E H 0.0236 0.0028 1.0466 0.191 Uiso 1 1 calc R . .
H43F H 0.0219 0.1032 1.0891 0.191 Uiso 1 1 calc R . .
C31C C 0.27939(13) -0.1058(6) 1.1093(3) 0.097(2) Uani 1 1 d . . .
C33C C 0.29980(14) -0.0261(7) 1.0906(3) 0.128(3) Uani 1 1 d . A .
H33G H 0.2904 0.0105 1.0541 0.191 Uiso 1 1 calc R . .
H33H H 0.3152 -0.0692 1.0854 0.191 Uiso 1 1 calc R . .
H33I H 0.3065 0.0301 1.1207 0.191 Uiso 1 1 calc R . .
C41C C 0.26816(15) 0.1903(6) 1.2164(3) 0.097(2) Uani 1 1 d . . .
C42C C 0.24941(18) 0.2933(10) 1.2045(4) 0.189(5) Uani 1 1 d . A .
H42G H 0.2310 0.2710 1.1825 0.284 Uiso 1 1 calc R . .
H42H H 0.2565 0.3477 1.1820 0.284 Uiso 1 1 calc R . .
H42I H 0.2488 0.3267 1.2413 0.284 Uiso 1 1 calc R . .
C44C C 0.29312(13) 0.2189(6) 1.1949(3) 0.120(3) Uani 1 1 d . A .
H44G H 0.3058 0.1559 1.2021 0.180 Uiso 1 1 calc R . .
H44H H 0.3023 0.2844 1.2157 0.180 Uiso 1 1 calc R . .
H44I H 0.2872 0.2348 1.1533 0.180 Uiso 1 1 calc R . .
O131 O 0.26621(12) -0.0241(5) 1.1438(3) 0.0597(16) Uani 0.55 1 d P A 1
O131 O 0.25149(16) -0.0727(6) 1.1075(4) 0.0566(19) Uani 0.45 1 d P A 2
O141 O 0.25949(17) 0.0745(7) 1.1839(3) 0.064(2) Uani 0.49 1 d P A 1
O141 O 0.24355(14) 0.1333(6) 1.1797(3) 0.0543(17) Uani 0.51 1 d P A 2
C321 C 0.0502(8) -0.068(3) 0.9003(15) 0.17(2) Uani 0.25 1 d P B 1
C321 C 0.0646(2) -0.1352(10) 0.8922(4) 0.114(4) Uani 0.75 1 d P B 2
C331 C 0.0879(6) -0.294(2) 0.9636(14) 0.119(10) Uani 0.50 1 d P B 1
C331 C 0.0838(6) -0.283(3) 0.9481(19) 0.24(2) Uani 0.50 1 d P B 2
C421 C 0.0305(7) 0.196(2) 0.9988(16) 0.136(14) Uani 0.50 1 d P C 1
C421 C 0.0316(6) 0.165(3) 0.9785(14) 0.108(9) Uani 0.50 1 d P C 2
C441 C 0.0722(5) 0.189(3) 1.0931(18) 0.21(2) Uani 0.51 1 d P C 1
C441 C 0.0644(6) 0.230(3) 1.072(2) 0.24(2) Uani 0.49 1 d P C 2
C323 C 0.2965(5) -0.154(3) 1.1750(12) 0.117(8) Uani 0.54 1 d P A 1
C323 C 0.2907(7) -0.184(3) 1.1478(18) 0.19(2) Uani 0.46 1 d P A 2
C341 C 0.2604(3) -0.1335(13) 1.0480(7) 0.144(6) Uani 0.56 1 d P A 1
C341 C 0.2737(4) -0.2283(16) 1.0734(12) 0.180(11) Uani 0.44 1 d P A 2
C431 C 0.2728(2) 0.1519(9) 1.2780(3) 0.187(5) Uani 1 1 d . A .

loop_
_atom_site_aniso_label
_atom_site_aniso_U_11
_atom_site_aniso_U_22
_atom_site_aniso_U_33
_atom_site_aniso_U_23
_atom_site_aniso_U_13
_atom_site_aniso_U_12
Cd1A 0.0400(2) 0.02113(18) 0.0272(2) 0.000 0.00978(18) 0.000
P1A 0.0401(6) 0.0423(6) 0.0318(6) -0.0023(5) 0.0068(5) 0.0036(5)
O1A 0.0403(19) 0.065(2) 0.068(2) -0.0093(16) 0.0126(16) 0.0003(14)
O2A 0.078(2) 0.068(2) 0.056(2) -0.0169(17) 0.0277(18) 0.0087(17)
O3A 0.109(3) 0.082(3) 0.046(2) -0.0020(19) -0.012(2) 0.036(2)
O4A 0.065(2) 0.059(2) 0.114(3) -0.001(2) 0.036(2) -0.0140(17)
O1W 0.072(2) 0.080(2) 0.069(2) -0.0044(19) 0.0267(19) 0.0056(18)
O2W 0.080(3) 0.085(3) 0.072(3) 0.0064(19) 0.031(2) -0.0062(19)
O3W 0.068(2) 0.083(2) 0.063(2) 0.0001(19) 0.0266(18) -0.0139(18)
N1A 0.056(3) 0.025(2) 0.040(3) 0.000 0.014(2) 0.000
N2A 0.048(2) 0.0407(18) 0.0281(18) -0.0024(14) 0.0099(16) -0.0054(15)
N3A 0.049(3) 0.023(2) 0.053(3) 0.000 0.017(2) 0.000
C1 0.055(3) 0.027(2) 0.101(4) -0.001(2) 0.038(3) 0.0023(19)
C2 0.056(3) 0.027(2) 0.101(4) 0.002(2) 0.042(3) -0.0001(19)
C3 0.043(3) 0.023(3) 0.038(3) 0.000 0.010(3) 0.000
C4 0.047(3) 0.022(3) 0.043(3) 0.000 0.013(3) 0.000
C5 0.062(3) 0.028(2) 0.094(4) 0.002(2) 0.048(3) -0.0010(19)
C6 0.066(3) 0.031(2) 0.088(4) 0.005(2) 0.043(3) 0.004(2)
C1A 0.042(3) 0.068(3) 0.034(2) -0.009(2) 0.015(2) -0.013(2)
C2A 0.045(3) 0.066(3) 0.032(2) -0.013(2) 0.008(2) -0.016(2)
C3A 0.049(2) 0.032(2) 0.025(2) -0.0030(16) 0.0092(18) -0.0031(17)
C4A 0.040(3) 0.091(4) 0.034(3) -0.012(2) 0.010(2) -0.013(2)
C5A 0.051(3) 0.089(4) 0.028(2) -0.012(2) 0.006(2) -0.017(2)
C31A 0.111(5) 0.091(5) 0.051(4) 0.023(3) -0.001(3) 0.043(4)
C32A 0.324(14) 0.190(10) 0.050(5) 0.017(5) -0.021(6) 0.076(9)
C33A 0.135(7) 0.115(6) 0.214(10) 0.048(6) 0.034(6) 0.067(6)
C34A 0.176(9) 0.124(7) 0.112(7) 0.027(5) 0.017(6) -0.046(6)
C41A 0.066(4) 0.078(4) 0.100(5) -0.002(3) 0.030(4) -0.026(3)
C42A 0.094(6) 0.172(8) 0.250(11) -0.137(8) 0.070(6) -0.068(5)
C43A 0.082(5) 0.131(6) 0.144(7) -0.039(5) 0.062(5) -0.036(4)
C44A 0.155(10) 0.377(19) 0.321(17) 0.244(15) 0.043(10) 0.001(11)
Cd1B 0.03989(17) 0.02311(14) 0.02211(15) -0.00019(10) 0.00849(12) -0.00201(10)
P1B 0.0352(6) 0.0435(6) 0.0334(6) 0.0020(5) 0.0069(5) -0.0041(4)
P2B 0.0353(6) 0.0494(6) 0.0319(6) 0.0069(5) 0.0047(5) -0.0041(5)
O1B 0.0409(18) 0.0545(18) 0.0473(18) -0.0003(14) 0.0068(14) -0.0114(13)
O2B 0.058(2) 0.061(2) 0.0502(19) 0.0123(15) 0.0202(16) -0.0039(15)
O3B 0.092(3) 0.101(3) 0.063(2) -0.037(2) 0.035(2) -0.057(2)
O4B 0.055(2) 0.087(3) 0.102(3) 0.037(2) 0.023(2) 0.0161(19)
O11B 0.0398(19) 0.087(2) 0.054(2) 0.0173(17) 0.0070(15) -0.0090(16)
O12B 0.063(2) 0.065(2) 0.0452(18) 0.0135(16) 0.0185(16) -0.0045(16)
N11A 0.047(2) 0.0376(18) 0.0235(17) 0.0032(14) 0.0086(15) -0.0018(15)
N11B 0.052(2) 0.0247(16) 0.045(2) 0.0019(14) 0.0201(18) -0.0001(14)
N11C 0.042(2) 0.0414(18) 0.0213(16) 0.0011(14) 0.0067(14) -0.0026(14)
N11D 0.049(2) 0.0244(16) 0.047(2) -0.0022(15) 0.0148(18) -0.0033(14)
C11A 0.040(2) 0.069(3) 0.027(2) 0.000(2) 0.0043(19) -0.002(2)
C12A 0.042(3) 0.070(3) 0.029(2) 0.001(2) 0.0094(19) -0.003(2)
C13A 0.046(2) 0.034(2) 0.0219(19) -0.0003(16) 0.0080(17) 0.0014(17)
C14A 0.038(2) 0.054(3) 0.029(2) -0.0036(18) 0.0052(18) -0.0096(18)
C15A 0.044(3) 0.056(3) 0.032(2) -0.0005(19) 0.013(2) -0.0107(19)
C11B 0.075(3) 0.028(2) 0.100(4) 0.006(2) 0.055(3) 0.000(2)
C12B 0.081(3) 0.028(2) 0.092(4) 0.000(2) 0.057(3) 0.004(2)
C13B 0.048(3) 0.0216(19) 0.045(3) 0.0015(16) 0.015(2) -0.0005(16)
C14B 0.059(3) 0.031(2) 0.091(4) 0.010(2) 0.042(3) 0.0045(19)
C15B 0.061(3) 0.029(2) 0.086(4) 0.004(2) 0.038(3) 0.0078(19)
C11C 0.043(2) 0.056(3) 0.026(2) -0.0024(18) 0.0072(18) -0.0108(19)
C12C 0.039(2) 0.055(3) 0.028(2) -0.0011(18) 0.0103(18) -0.0069(18)
C13C 0.042(2) 0.036(2) 0.0211(19) 0.0000(15) 0.0094(17) -0.0037(16)
C14C 0.048(3) 0.057(3) 0.028(2) 0.0075(19) 0.0078(19) 0.018(2)
C15C 0.049(3) 0.061(3) 0.031(2) -0.006(2) 0.017(2) -0.017(2)
C11D 0.074(3) 0.028(2) 0.102(4) -0.002(2) 0.058(3) -0.007(2)
C12D 0.077(4) 0.032(2) 0.108(4) -0.002(2) 0.060(3) 0.001(2)
C13D 0.049(3) 0.023(2) 0.046(3) 0.0014(17) 0.012(2) -0.0014(17)
C14D 0.057(3) 0.030(2) 0.109(4) 0.007(2) 0.046(3) 0.0007(19)
C15D 0.062(3) 0.028(2) 0.101(4) 0.005(2) 0.047(3) 0.007(2)
C31B 0.089(5) 0.102(5) 0.064(4) -0.045(4) 0.024(3) -0.061(4)
C34B 0.072(4) 0.092(4) 0.133(6) -0.043(4) 0.028(4) -0.041(3)
C41B 0.054(4) 0.081(4) 0.140(6) -0.003(4) 0.038(4) 0.019(3)
C43B 0.103(6) 0.173(8) 0.128(7) 0.044(5) 0.068(5) 0.064(5)
C31C 0.064(4) 0.114(6) 0.122(6) -0.013(5) 0.040(4) 0.021(4)
C33C 0.098(6) 0.184(8) 0.122(6) 0.036(6) 0.066(5) 0.059(5)
C41C 0.099(5) 0.117(6) 0.066(4) -0.025(4) 0.007(4) -0.061(4)
C42C 0.104(7) 0.284(15) 0.180(10) 0.001(9) 0.039(7) 0.002(8)
C44C 0.092(5) 0.122(6) 0.149(7) -0.043(5) 0.040(5) -0.057(4)
O131 0.044(4) 0.073(4) 0.058(4) 0.014(3) 0.007(3) 0.002(3)
O131 0.054(5) 0.048(4) 0.069(6) 0.005(4) 0.020(4) 0.015(3)
O141 0.068(6) 0.079(6) 0.033(4) 0.004(4) -0.004(4) -0.019(4)
O141 0.056(5) 0.069(5) 0.039(4) -0.017(3) 0.016(3) -0.028(3)
C321 0.19(4) 0.09(2) 0.12(3) -0.03(2) -0.12(3) 0.05(2)
C321 0.130(9) 0.132(10) 0.054(6) 0.007(6) -0.018(6) -0.054(7)
C331 0.089(16) 0.109(17) 0.148(18) 0.010(15) 0.016(13) 0.024(13)
C331 0.11(2) 0.22(3) 0.42(5) -0.25(3) 0.14(3) -0.11(2)
C421 0.145(19) 0.089(16) 0.20(3) 0.08(2) 0.10(2) 0.076(14)
C421 0.068(12) 0.119(19) 0.129(18) 0.027(12) 0.014(11) 0.057(10)
C441 0.071(11) 0.20(3) 0.30(4) -0.22(3) -0.037(15) 0.053(13)
C441 0.13(3) 0.16(3) 0.38(5) -0.13(3) -0.01(3) -0.06(2)
C323 0.062(11) 0.144(16) 0.117(13) 0.073(11) -0.020(9) -0.017(9)
C323 0.077(18) 0.13(3) 0.32(6) 0.15(3) 0.00(2) 0.053(19)
C341 0.132(13) 0.128(13) 0.154(14) -0.082(11) 0.011(11) -0.021(10)
C341 0.094(14) 0.092(13) 0.31(3) -0.087(16) -0.026(16) 0.033(11)
C431 0.220(10) 0.259(11) 0.042(4) 0.008(5) -0.029(5) -0.137(9)

loop_
_atom_type_symbol
_atom_type_description
_atom_type_scat_dispersion_real
_atom_type_scat_dispersion_imag
_atom_type_scat_source
C C 0.0033 0.0016 'International Tables Vol C Tables 4.2.6.8 and 6.1.1.4'
H H 0.0000 0.0000 'International Tables Vol C Tables 4.2.6.8 and 6.1.1.4'
N N 0.0061 0.0033 'International Tables Vol C Tables 4.2.6.8 and 6.1.1.4'
O O 0.0106 0.0060 'International Tables Vol C Tables 4.2.6.8 and 6.1.1.4'
P P 0.1023 0.0942 'International Tables Vol C Tables 4.2.6.8 and 6.1.1.4'
Cd Cd -0.8075 1.2024 'International Tables Vol C Tables 4.2.6.8 and 6.1.1.4'

loop_
_geom_angle_atom_site_label_1
_geom_angle_atom_site_label_2
_geom_angle_atom_site_label_3
_geom_angle
_geom_angle_site_symmetry_1
_geom_angle_site_symmetry_3
_geom_angle_publ_flag
O1A Cd1A O1A 179.55(16) 2_556 . ?
O1A Cd1A N3A 90.22(8) 2_556 . ?
O1A Cd1A N3A 90.22(8) . . ?
O1A Cd1A N1A 89.78(8) 2_556 . ?
O1A Cd1A N1A 89.78(8) . . ?
N3A Cd1A N1A 180.000(2) . . ?
O1A Cd1A N2A 91.60(11) 2_556 . ?
O1A Cd1A N2A 88.36(11) . . ?
N3A Cd1A N2A 94.56(7) . . ?
N1A Cd1A N2A 85.44(7) . . ?
O1A Cd1A N2A 88.36(11) 2_556 2_556 ?
O1A Cd1A N2A 91.60(11) . 2_556 ?
N3A Cd1A N2A 94.56(7) . 2_556 ?
N1A Cd1A N2A 85.44(7) . 2_556 ?
N2A Cd1A N2A 170.89(15) . 2_556 ?
O1A P1A O2A 116.36(19) . . ?
O1A P1A O3A 110.8(2) . . ?
O2A P1A O3A 113.8(2) . . ?
O1A P1A O4A 101.63(18) . . ?
O2A P1A O4A 112.25(19) . . ?
O3A P1A O4A 100.2(2) . . ?
P1A O1A Cd1A 163.7(2) . . ?
C31A O3A P1A 129.2(4) . . ?
C41A O4A P1A 129.6(4) . . ?
C1 N1A C1 115.5(5) 2_556 . ?
C1 N1A Cd1A 122.3(2) 2_556 . ?
C1 N1A Cd1A 122.3(2) . . ?
C1A N2A C5A 116.1(3) . . ?
C1A N2A Cd1A 120.8(3) . . ?
C5A N2A Cd1A 122.9(3) . . ?
C6 N3A C6 116.8(5) . 2_556 ?
C6 N3A Cd1A 121.6(2) . . ?
C6 N3A Cd1A 121.6(2) 2_556 . ?
N1A C1 C2 124.0(4) . . ?
N1A C1 H1A 118.0 . . ?
C2 C1 H1A 118.0 . . ?
C1 C2 C3 120.2(4) . . ?
C1 C2 H2A 119.9 . . ?
C3 C2 H2A 119.9 . . ?
C2 C3 C2 116.1(5) 2_556 . ?
C2 C3 C4 122.0(2) 2_556 . ?
C2 C3 C4 122.0(2) . . ?
C5 C4 C5 114.6(5) . 2_556 ?
C5 C4 C3 122.7(2) . . ?
C5 C4 C3 122.7(2) 2_556 . ?
C6 C5 C4 121.2(4) 1_565 . ?
C6 C5 H5A 119.4 1_565 . ?
C4 C5 H5A 119.4 . . ?
N3A C6 C5 123.1(4) . 1_545 ?
N3A C6 H6A 118.4 . . ?
C5 C6 H6A 118.4 1_545 . ?
N2A C1A C2A 123.9(4) . . ?
N2A C1A H1AA 118.0 . . ?
C2A C1A H1AA 118.0 . . ?
C1A C2A C3A 120.2(4) . . ?
C1A C2A H2AA 119.9 . . ?
C3A C2A H2AA 119.9 . . ?
C4A C3A C2A 115.9(3) . . ?
C4A C3A C3A 121.9(4) . 5_567 ?
C2A C3A C3A 122.1(4) . 5_567 ?
C5A C4A C3A 119.7(4) . . ?
C5A C4A H4AA 120.2 . . ?
C3A C4A H4AA 120.2 . . ?
N2A C5A C4A 124.1(4) . . ?
N2A C5A H5AA 118.0 . . ?
C4A C5A H5AA 118.0 . . ?
C34A C31A O3A 113.1(5) . . ?
C34A C31A C32A 109.6(7) . . ?
O3A C31A C32A 103.4(5) . . ?
C34A C31A C33A 112.9(6) . . ?
O3A C31A C33A 104.2(5) . . ?
C32A C31A C33A 113.3(6) . . ?
C31A C32A H32A 109.5 . . ?
C31A C32A H32B 109.5 . . ?
H32A C32A H32B 109.5 . . ?
C31A C32A H32C 109.5 . . ?
H32A C32A H32C 109.5 . . ?
H32B C32A H32C 109.5 . . ?
C31A C33A H33A 109.5 . . ?
C31A C33A H33B 109.5 . . ?
H33A C33A H33B 109.5 . . ?
C31A C33A H33C 109.5 . . ?
H33A C33A H33C 109.5 . . ?
H33B C33A H33C 109.5 . . ?
C31A C34A H34A 109.5 . . ?
C31A C34A H34B 109.5 . . ?
H34A C34A H34B 109.5 . . ?
C31A C34A H34C 109.5 . . ?
H34A C34A H34C 109.5 . . ?
H34B C34A H34C 109.5 . . ?
O4A C41A C44A 103.5(6) . . ?
O4A C41A C42A 105.5(5) . . ?
C44A C41A C42A 113.6(8) . . ?
O4A C41A C43A 116.5(5) . . ?
C44A C41A C43A 108.5(7) . . ?
C42A C41A C43A 109.3(6) . . ?
C41A C42A H42A 109.5 . . ?
C41A C42A H42B 109.5 . . ?
H42A C42A H42B 109.5 . . ?
C41A C42A H42C 109.5 . . ?
H42A C42A H42C 109.5 . . ?
H42B C42A H42C 109.5 . . ?
C41A C43A H43A 109.5 . . ?
C41A C43A H43B 109.5 . . ?
H43A C43A H43B 109.5 . . ?
C41A C43A H43C 109.5 . . ?
H43A C43A H43C 109.5 . . ?
H43B C43A H43C 109.5 . . ?
C41A C44A H44A 109.5 . . ?
C41A C44A H44B 109.5 . . ?
H44A C44A H44B 109.5 . . ?
C41A C44A H44C 109.5 . . ?
H44A C44A H44C 109.5 . . ?
H44B C44A H44C 109.5 . . ?
O11B Cd1B O1B 178.04(11) . . ?
O11B Cd1B N11D 90.28(11) . . ?
O1B Cd1B N11D 87.83(10) . . ?
O11B Cd1B N11A 90.16(11) . . ?
O1B Cd1B N11A 89.30(11) . . ?
N11D Cd1B N11A 89.72(10) . . ?
O11B Cd1B N11B 88.83(11) . . ?
O1B Cd1B N11B 93.06(10) . . ?
N11D Cd1B N11B 178.99(12) . . ?
N11A Cd1B N11B 89.81(10) . . ?
O11B Cd1B N11C 88.21(11) . . ?
O1B Cd1B N11C 92.44(10) . . ?
N11D Cd1B N11C 93.77(11) . . ?
N11A Cd1B N11C 176.16(10) . . ?
N11B Cd1B N11C 86.68(10) . . ?
O2B P1B O1B 117.34(17) . . ?
O2B P1B O4B 112.03(18) . . ?
O1B P1B O4B 111.66(19) . . ?
O2B P1B O3B 110.78(19) . . ?
O1B P1B O3B 103.73(17) . . ?
O4B P1B O3B 99.5(2) . . ?
O11B P2B O12B 117.50(18) . . ?
O11B P2B O141 116.5(3) . . ?
O12B P2B O141 117.3(3) . . ?
O11B P2B O131 119.7(3) . . ?
O12B P2B O131 111.7(3) . . ?
O141 P2B O131 62.7(4) . . ?
O11B P2B O141 95.3(3) . . ?
O12B P2B O141 108.2(3) . . ?
O141 P2B O141 38.2(3) . . ?
O131 P2B O141 100.7(4) . . ?
O11B P2B O131 89.8(3) . . ?
O12B P2B O131 109.6(3) . . ?
O141 P2B O131 99.9(4) . . ?
O131 P2B O131 40.6(3) . . ?
O141 P2B O131 134.0(4) . . ?
P1B O1B Cd1B 149.83(18) . . ?
C31B O3B P1B 133.0(3) . . ?
C41B O4B P1B 130.8(4) . . ?
P2B O11B Cd1B 161.0(2) . . ?
C15A N11A C11A 116.2(3) . . ?
C15A N11A Cd1B 121.7(3) . . ?
C11A N11A Cd1B 122.1(3) . . ?
C15B N11B C11B 116.4(3) . . ?
C15B N11B Cd1B 122.3(2) . . ?
C11B N11B Cd1B 121.2(2) . . ?
C15C N11C C11C 117.1(3) . . ?
C15C N11C Cd1B 120.3(2) . . ?
C11C N11C Cd1B 122.6(2) . . ?
C15D N11D C11D 115.5(3) . . ?
C15D N11D Cd1B 123.1(3) . . ?
C11D N11D Cd1B 121.5(2) . . ?
N11A C11A C12A 123.8(4) . . ?
N11A C11A H11A 118.1 . . ?
C12A C11A H11A 118.1 . . ?
C11A C12A C13A 120.0(4) . . ?
C11A C12A H12A 120.0 . . ?
C13A C12A H12A 120.0 . . ?
C12A C13A C14A 116.3(3) . . ?
C12A C13A C13C 121.3(3) . . ?
C14A C13A C13C 122.4(4) . . ?
C15A C14A C13A 120.0(4) . . ?
C15A C14A H14A 120.0 . . ?
C13A C14A H14A 120.0 . . ?
N11A C15A C14A 123.7(4) . . ?
N11A C15A H15A 118.1 . . ?
C14A C15A H15A 118.1 . . ?
N11B C11B C12B 123.7(4) . . ?
N11B C11B H11B 118.2 . . ?
C12B C11B H11B 118.2 . . ?
C11B C12B C13B 119.7(4) . . ?
C11B C12B H12B 120.2 . . ?
C13B C12B H12B 120.2 . . ?
C14B C13B C12B 116.8(3) . . ?
C14B C13B C13D 121.3(3) . . ?
C12B C13B C13D 122.0(3) . . ?
C13B C14B C15B 119.2(4) . . ?
C13B C14B H14B 120.4 . . ?
C15B C14B H14B 120.4 . . ?
N11B C15B C14B 124.2(4) . . ?
N11B C15B H15B 117.9 . . ?
C14B C15B H15B 117.9 . . ?
N11C C11C C12C 123.1(4) . . ?
N11C C11C H11C 118.5 . . ?
C12C C11C H11C 118.5 . . ?
C11C C12C C13C 120.0(3) . 6 ?
C11C C12C H12C 120.0 . . ?
C13C C12C H12C 120.0 6 . ?
C12C C13C C14C 116.4(3) 6_556 . ?
C12C C13C C13A 121.6(3) 6_556 . ?
C14C C13C C13A 121.9(3) . . ?
C15C C14C C13C 119.9(4) 6_556 . ?
C15C C14C H14C 120.0 6_556 . ?
C13C C14C H14C 120.0 . . ?
N11C C15C C14C 123.5(4) . 6 ?
N11C C15C H15C 118.3 . . ?
C14C C15C H15C 118.3 6 . ?
N11D C11D C12D 124.3(4) . . ?
N11D C11D H11D 117.9 . . ?
C12D C11D H11D 117.9 . . ?
C11D C12D C13D 119.9(4) . 1_565 ?
C11D C12D H12D 120.0 . . ?
C13D C12D H12D 120.0 1_565 . ?
C14D C13D C12D 115.9(3) . 1_545 ?
C14D C13D C13B 121.9(3) . . ?
C12D C13D C13B 122.2(3) 1_545 . ?
C13D C14D C15D 120.2(4) . 1_545 ?
C13D C14D H14D 119.9 . . ?
C15D C14D H14D 119.9 1_545 . ?
N11D C15D C14D 124.2(4) . 1_565 ?
N11D C15D H15D 117.9 . . ?
C14D C15D H15D 117.9 1_565 . ?
C331 C31B O3B 107.5(13) . . ?
C331 C31B C321 100.4(19) . . ?
O3B C31B C321 106.3(5) . . ?
C331 C31B C34B 110.4(15) . . ?
O3B C31B C34B 114.7(4) . . ?
C321 C31B C34B 116.4(7) . . ?
C331 C31B C331 13(3) . . ?
O3B C31B C331 99.0(12) . . ?
C321 C31B C331 113.0(14) . . ?
C34B C31B C331 106.3(13) . . ?
C331 C31B C321 135(2) . . ?
O3B C31B C321 97.9(11) . . ?
C321 C31B C321 36.2(14) . . ?
C34B C31B C321 90.3(16) . . ?
C331 C31B C321 148.5(18) . . ?
C31B C34B H34D 109.5 . . ?
C31B C34B H34E 109.5 . . ?
H34D C34B H34E 109.5 . . ?
C31B C34B H34F 109.5 . . ?
H34D C34B H34F 109.5 . . ?
H34E C34B H34F 109.5 . . ?
C441 C41B O4B 118.8(16) . . ?
C441 C41B C421 92(2) . . ?
O4B C41B C421 110.9(12) . . ?
C441 C41B C441 29(3) . . ?
O4B C41B C441 106.2(9) . . ?
C421 C41B C441 121(2) . . ?
C441 C41B C43B 121(2) . . ?
O4B C41B C43B 106.9(5) . . ?
C421 C41B C43B 104.9(14) . . ?
C441 C41B C43B 106(2) . . ?
C441 C41B C421 108(2) . . ?
O4B C41B C421 89.7(10) . . ?
C421 C41B C421 21.7(18) . . ?
C441 C41B C421 136(2) . . ?
C43B C41B C421 108.1(13) . . ?
C41B C43B H43D 109.5 . . ?
C41B C43B H43E 109.5 . . ?
H43D C43B H43E 109.5 . . ?
C41B C43B H43F 109.5 . . ?
H43D C43B H43F 109.5 . . ?
H43E C43B H43F 109.5 . . ?
C323 C31C O131 116.4(19) . . ?
C323 C31C C341 123(2) . . ?
O131 C31C C341 71.5(8) . . ?
C323 C31C O131 104(2) . . ?
O131 C31C O131 44.3(4) . . ?
C341 C31C O131 112.9(8) . . ?
C323 C31C C33C 115.7(17) . . ?
O131 C31C C33C 122.7(6) . . ?
C341 C31C C33C 98.6(9) . . ?
O131 C31C C33C 100.7(6) . . ?
C323 C31C C323 25(3) . . ?
O131 C31C C323 111.6(13) . . ?
C341 C31C C323 147.0(13) . . ?
O131 C31C C323 84.6(14) . . ?
C33C C31C C323 105.5(11) . . ?
C323 C31C C341 74(2) . . ?
O131 C31C C341 101.1(9) . . ?
C341 C31C C341 50.1(10) . . ?
O131 C31C C341 141.7(10) . . ?
C33C C31C C341 114.8(11) . . ?
C323 C31C C341 98.6(14) . . ?
C31C C33C H33G 109.5 . . ?
C31C C33C H33H 109.5 . . ?
H33G C33C H33H 109.5 . . ?
C31C C33C H33I 109.5 . . ?
H33G C33C H33I 109.5 . . ?
H33H C33C H33I 109.5 . . ?
O141 C41C C44C 123.0(6) . . ?
O141 C41C C42C 83.2(6) . . ?
C44C C41C C42C 106.6(6) . . ?
O141 C41C C431 108.7(5) . . ?
C44C C41C C431 118.6(7) . . ?
C42C C41C C431 110.5(8) . . ?
O141 C41C O141 40.0(3) . . ?
C44C C41C O141 100.0(6) . . ?
C42C C41C O141 122.3(7) . . ?
C431 C41C O141 99.2(6) . . ?
C41C C42C H42G 109.5 . . ?
C41C C42C H42H 109.5 . . ?
H42G C42C H42H 109.5 . . ?
C41C C42C H42I 109.5 . . ?
H42G C42C H42I 109.5 . . ?
H42H C42C H42I 109.5 . . ?
C41C C44C H44G 109.5 . . ?
C41C C44C H44H 109.5 . . ?
H44G C44C H44H 109.5 . . ?
C41C C44C H44I 109.5 . . ?
H44G C44C H44I 109.5 . . ?
H44H C44C H44I 109.5 . . ?
C31C O131 P2B 128.3(5) . . ?
C31C O131 O141 166.5(6) . . ?
P2B O131 O141 58.4(3) . . ?
C31C O131 P2B 123.9(6) . . ?
P2B O141 C41C 125.9(6) . . ?
P2B O141 O131 58.9(3) . . ?
C41C O141 O131 148.4(7) . . ?
C41C O141 P2B 125.2(5) . . ?
C31C C323 C341 62.1(16) . . ?
C31C C341 C323 44.2(10) . . ?

loop_
_geom_bond_atom_site_label_1
_geom_bond_atom_site_label_2
_geom_bond_distance
_geom_bond_site_symmetry_2
_geom_bond_publ_flag
Cd1A O1A 2.220(3) 2_556 ?
Cd1A O1A 2.220(3) . ?
Cd1A N3A 2.331(4) . ?
Cd1A N1A 2.379(4) . ?
Cd1A N2A 2.404(3) . ?
Cd1A N2A 2.404(3) 2_556 ?
P1A O1A 1.471(3) . ?
P1A O2A 1.478(3) . ?
P1A O3A 1.537(3) . ?
P1A O4A 1.586(3) . ?
O3A C31A 1.481(6) . ?
O4A C41A 1.444(6) . ?
N1A C1 1.322(4) 2_556 ?
N1A C1 1.322(4) . ?
N2A C1A 1.323(5) . ?
N2A C5A 1.333(5) . ?
N3A C6 1.326(4) . ?
N3A C6 1.326(4) 2_556 ?
C1 C2 1.366(5) . ?
C1 H1A 0.9300 . ?
C2 C3 1.367(5) . ?
C2 H2A 0.9300 . ?
C3 C2 1.367(5) 2_556 ?
C3 C4 1.477(7) . ?
C4 C5 1.385(4) . ?
C4 C5 1.385(5) 2_556 ?
C5 C6 1.367(5) 1_565 ?
C5 H5A 0.9300 . ?
C6 C5 1.367(5) 1_545 ?
C6 H6A 0.9300 . ?
C1A C2A 1.370(5) . ?
C1A H1AA 0.9300 . ?
C2A C3A 1.391(5) . ?
C2A H2AA 0.9300 . ?
C3A C4A 1.383(5) . ?
C3A C3A 1.490(7) 5_567 ?
C4A C5A 1.377(5) . ?
C4A H4AA 0.9300 . ?
C5A H5AA 0.9300 . ?
C31A C34A 1.469(9) . ?
C31A C32A 1.484(8) . ?
C31A C33A 1.534(8) . ?
C32A H32A 0.9600 . ?
C32A H32B 0.9600 . ?
C32A H32C 0.9600 . ?
C33A H33A 0.9600 . ?
C33A H33B 0.9600 . ?
C33A H33C 0.9600 . ?
C34A H34A 0.9600 . ?
C34A H34B 0.9600 . ?
C34A H34C 0.9600 . ?
C41A C44A 1.457(10) . ?
C41A C42A 1.478(8) . ?
C41A C43A 1.531(8) . ?
C42A H42A 0.9600 . ?
C42A H42B 0.9600 . ?
C42A H42C 0.9600 . ?
C43A H43A 0.9600 . ?
C43A H43B 0.9600 . ?
C43A H43C 0.9600 . ?
C44A H44A 0.9600 . ?
C44A H44B 0.9600 . ?
C44A H44C 0.9600 . ?
Cd1B O11B 2.260(3) . ?
Cd1B O1B 2.283(3) . ?
Cd1B N11D 2.343(3) . ?
Cd1B N11A 2.361(3) . ?
Cd1B N11B 2.362(3) . ?
Cd1B N11C 2.365(3) . ?
P1B O2B 1.467(3) . ?
P1B O1B 1.485(3) . ?
P1B O4B 1.561(3) . ?
P1B O3B 1.581(3) . ?
P2B O11B 1.457(3) . ?
P2B O12B 1.475(3) . ?
P2B O141 1.524(7) . ?
P2B O131 1.532(6) . ?
P2B O141 1.642(6) . ?
P2B O131 1.675(7) . ?
O3B C31B 1.432(5) . ?
O4B C41B 1.477(6) . ?
N11A C15A 1.324(5) . ?
N11A C11A 1.339(5) . ?
N11B C15B 1.312(5) . ?
N11B C11B 1.326(5) . ?
N11C C15C 1.319(5) . ?
N11C C11C 1.341(4) . ?
N11D C15D 1.316(5) . ?
N11D C11D 1.331(5) . ?
C11A C12A 1.368(5) . ?
C11A H11A 0.9300 . ?
C12A C13A 1.378(5) . ?
C12A H12A 0.9300 . ?
C13A C14A 1.389(5) . ?
C13A C13C 1.475(5) . ?
C14A C15A 1.371(5) . ?
C14A H14A 0.9300 . ?
C15A H15A 0.9300 . ?
C11B C12B 1.372(5) . ?
C11B H11B 0.9300 . ?
C12B C13B 1.382(5) . ?
C12B H12B 0.9300 . ?
C13B C14B 1.375(5) . ?
C13B C13D 1.491(5) . ?
C14B C15B 1.384(5) . ?
C14B H14B 0.9300 . ?
C15B H15B 0.9300 . ?
C11C C12C 1.373(5) . ?
C11C H11C 0.9300 . ?
C12C C13C 1.383(5) 6 ?
C12C H12C 0.9300 . ?
C13C C12C 1.383(5) 6_556 ?
C13C C14C 1.388(5) . ?
C14C C15C 1.375(5) 6_556 ?
C14C H14C 0.9300 . ?
C15C C14C 1.375(5) 6 ?
C15C H15C 0.9300 . ?
C11D C12D 1.365(5) . ?
C11D H11D 0.9300 . ?
C12D C13D 1.379(5) 1_565 ?
C12D H12D 0.9300 . ?
C13D C14D 1.373(5) . ?
C13D C12D 1.379(5) 1_545 ?
C14D C15D 1.372(5) 1_545 ?
C14D H14D 0.9300 . ?
C15D C14D 1.372(5) 1_565 ?
C15D H15D 0.9300 . ?
C31B C331 1.42(3) . ?
C31B C321 1.488(10) . ?
C31B C34B 1.514(7) . ?
C31B C331 1.60(3) . ?
C31B C321 1.90(3) . ?
C34B H34D 0.9600 . ?
C34B H34E 0.9600 . ?
C34B H34F 0.9600 . ?
C41B C441 1.41(3) . ?
C41B C421 1.49(3) . ?
C41B C441 1.49(3) . ?
C41B C43B 1.530(8) . ?
C41B C421 1.65(3) . ?
C43B H43D 0.9600 . ?
C43B H43E 0.9600 . ?
C43B H43F 0.9600 . ?
C31C C323 1.31(3) . ?
C31C O131 1.438(9) . ?
C31C C341 1.528(15) . ?
C31C O131 1.524(8) . ?
C31C C33C 1.540(9) . ?
C31C C323 1.65(2) . ?
C31C C341 1.658(18) . ?
C33C H33G 0.9600 . ?
C33C H33H 0.9600 . ?
C33C H33I 0.9600 . ?
C41C O141 1.459(8) . ?
C41C C44C 1.511(8) . ?
C41C C42C 1.513(11) . ?
C41C C431 1.475(9) . ?
C41C O141 1.568(10) . ?
C42C H42G 0.9600 . ?
C42C H42H 0.9600 . ?
C42C H42I 0.9600 . ?
C44C H44G 0.9600 . ?
C44C H44H 0.9600 . ?
C44C H44I 0.9600 . ?
O131 O141 1.591(10) . ?
C323 C341 1.80(4) . ?

loop_
_geom_torsion_atom_site_label_1
_geom_torsion_atom_site_label_2
_geom_torsion_atom_site_label_3
_geom_torsion_atom_site_label_4
_geom_torsion
_geom_torsion_site_symmetry_1
_geom_torsion_site_symmetry_2
_geom_torsion_site_symmetry_3
_geom_torsion_site_symmetry_4
_geom_torsion_publ_flag
O2A P1A O1A Cd1A -24.5(8) . . . . ?
O3A P1A O1A Cd1A -156.5(7) . . . . ?
O4A P1A O1A Cd1A 97.7(7) . . . . ?
O1A Cd1A O1A P1A -111.7(8) 2_556 . . . ?
N3A Cd1A O1A P1A 68.3(7) . . . . ?
N1A Cd1A O1A P1A -111.7(7) . . . . ?
N2A Cd1A O1A P1A 162.9(7) . . . . ?
N2A Cd1A O1A P1A -26.2(7) 2_556 . . . ?
O1A P1A O3A C31A 89.8(5) . . . . ?
O2A P1A O3A C31A -43.6(6) . . . . ?
O4A P1A O3A C31A -163.5(5) . . . . ?
O1A P1A O4A C41A 176.8(5) . . . . ?
O2A P1A O4A C41A -58.1(5) . . . . ?
O3A P1A O4A C41A 63.0(5) . . . . ?
O1A Cd1A N1A C1 27.0(3) 2_556 . . 2_556 ?
O1A Cd1A N1A C1 -153.0(3) . . . 2_556 ?
N3A Cd1A N1A C1 10(100) . . . 2_556 ?
N2A Cd1A N1A C1 -64.6(3) . . . 2_556 ?
N2A Cd1A N1A C1 115.4(3) 2_556 . . 2_556 ?
O1A Cd1A N1A C1 -153.0(3) 2_556 . . . ?
O1A Cd1A N1A C1 27.0(3) . . . . ?
N3A Cd1A N1A C1 -170(100) . . . . ?
N2A Cd1A N1A C1 115.4(3) . . . . ?
N2A Cd1A N1A C1 -64.6(3) 2_556 . . . ?
O1A Cd1A N2A C1A -165.1(3) 2_556 . . . ?
O1A Cd1A N2A C1A 14.5(3) . . . . ?
N3A Cd1A N2A C1A 104.6(3) . . . . ?
N1A Cd1A N2A C1A -75.4(3) . . . . ?
N2A Cd1A N2A C1A -75.4(3) 2_556 . . . ?
O1A Cd1A N2A C5A 9.7(3) 2_556 . . . ?
O1A Cd1A N2A C5A -170.7(3) . . . . ?
N3A Cd1A N2A C5A -80.6(3) . . . . ?
N1A Cd1A N2A C5A 99.4(3) . . . . ?
N2A Cd1A N2A C5A 99.4(3) 2_556 . . . ?
O1A Cd1A N3A C6 -37.0(3) 2_556 . . . ?
O1A Cd1A N3A C6 143.0(3) . . . . ?
N1A Cd1A N3A C6 -20(100) . . . . ?
N2A Cd1A N3A C6 54.6(3) . . . . ?
N2A Cd1A N3A C6 -125.4(3) 2_556 . . . ?
O1A Cd1A N3A C6 143.0(3) 2_556 . . 2_556 ?
O1A Cd1A N3A C6 -37.0(3) . . . 2_556 ?
N1A Cd1A N3A C6 160(100) . . . 2_556 ?
N2A Cd1A N3A C6 -125.4(3) . . . 2_556 ?
N2A Cd1A N3A C6 54.6(3) 2_556 . . 2_556 ?
C1 N1A C1 C2 -1.4(4) 2_556 . . . ?
Cd1A N1A C1 C2 178.6(4) . . . . ?
N1A C1 C2 C3 2.8(8) . . . . ?
C1 C2 C3 C2 -1.3(4) . . . 2_556 ?
C1 C2 C3 C4 178.7(4) . . . . ?
C2 C3 C4 C5 9.0(3) 2_556 . . . ?
C2 C3 C4 C5 -171.0(3) . . . . ?
C2 C3 C4 C5 -171.0(3) 2_556 . . 2_556 ?
C2 C3 C4 C5 9.0(3) . . . 2_556 ?
C5 C4 C5 C6 0.4(4) 2_556 . . 1_565 ?
C3 C4 C5 C6 -179.6(4) . . . 1_565 ?
C6 N3A C6 C5 0.4(4) 2_556 . . 1_545 ?
Cd1A N3A C6 C5 -179.6(4) . . . 1_545 ?
C5A N2A C1A C2A -2.4(6) . . . . ?
Cd1A N2A C1A C2A 172.7(3) . . . . ?
N2A C1A C2A C3A -0.3(7) . . . . ?
C1A C2A C3A C4A 2.9(6) . . . . ?
C1A C2A C3A C3A -179.9(4) . . . 5_567 ?
C2A C3A C4A C5A -2.9(6) . . . . ?
C3A C3A C4A C5A 180.0(5) 5_567 . . . ?
C1A N2A C5A C4A 2.4(7) . . . . ?
Cd1A N2A C5A C4A -172.6(4) . . . . ?
C3A C4A C5A N2A 0.3(8) . . . . ?
P1A O3A C31A C34A -33.8(8) . . . . ?
P1A O3A C31A C32A -152.2(5) . . . . ?
P1A O3A C31A C33A 89.2(7) . . . . ?
P1A O4A C41A C44A 143.1(7) . . . . ?
P1A O4A C41A C42A -97.2(6) . . . . ?
P1A O4A C41A C43A 24.2(8) . . . . ?
O2B P1B O1B Cd1B 58.7(4) . . . . ?
O4B P1B O1B Cd1B -170.0(3) . . . . ?
O3B P1B O1B Cd1B -63.8(4) . . . . ?
O11B Cd1B O1B P1B -160(3) . . . . ?
N11D Cd1B O1B P1B -175.7(4) . . . . ?
N11A Cd1B O1B P1B -86.0(3) . . . . ?
N11B Cd1B O1B P1B 3.8(4) . . . . ?
N11C Cd1B O1B P1B 90.6(3) . . . . ?
O2B P1B O3B C31B 56.5(6) . . . . ?
O1B P1B O3B C31B -176.7(5) . . . . ?
O4B P1B O3B C31B -61.5(6) . . . . ?
O2B P1B O4B C41B 47.0(5) . . . . ?
O1B P1B O4B C41B -87.0(5) . . . . ?
O3B P1B O4B C41B 164.0(5) . . . . ?
O12B P2B O11B Cd1B -34.6(7) . . . . ?
O141 P2B O11B Cd1B 112.4(7) . . . . ?
O131 P2B O11B Cd1B -175.4(6) . . . . ?
O141 P2B O11B Cd1B 79.1(7) . . . . ?
O131 P2B O11B Cd1B -146.6(7) . . . . ?
O1B Cd1B O11B P2B -34(3) . . . . ?
N11D Cd1B O11B P2B -18.9(6) . . . . ?
N11A Cd1B O11B P2B -108.6(6) . . . . ?
N11B Cd1B O11B P2B 161.6(6) . . . . ?
N11C Cd1B O11B P2B 74.9(6) . . . . ?
O11B Cd1B N11A C15A 8.3(3) . . . . ?
O1B Cd1B N11A C15A -169.8(3) . . . . ?
N11D Cd1B N11A C15A -82.0(3) . . . . ?
N11B Cd1B N11A C15A 97.1(3) . . . . ?
N11C Cd1B N11A C15A 73.2(16) . . . . ?
O11B Cd1B N11A C11A -169.0(3) . . . . ?
O1B Cd1B N11A C11A 12.9(3) . . . . ?
N11D Cd1B N11A C11A 100.7(3) . . . . ?
N11B Cd1B N11A C11A -80.2(3) . . . . ?
N11C Cd1B N11A C11A -104.1(16) . . . . ?
O11B Cd1B N11B C15B 144.2(4) . . . . ?
O1B Cd1B N11B C15B -35.3(4) . . . . ?
N11D Cd1B N11B C15B 116(6) . . . . ?
N11A Cd1B N11B C15B 54.0(4) . . . . ?
N11C Cd1B N11B C15B -127.5(4) . . . . ?
O11B Cd1B N11B C11B -37.7(4) . . . . ?
O1B Cd1B N11B C11B 142.9(4) . . . . ?
N11D Cd1B N11B C11B -66(7) . . . . ?
N11A Cd1B N11B C11B -127.9(4) . . . . ?
N11C Cd1B N11B C11B 50.6(4) . . . . ?
O11B Cd1B N11C C15C 158.0(3) . . . . ?
O1B Cd1B N11C C15C -23.9(3) . . . . ?
N11D Cd1B N11C C15C -111.8(3) . . . . ?
N11A Cd1B N11C C15C 93.0(16) . . . . ?
N11B Cd1B N11C C15C 69.1(3) . . . . ?
O11B Cd1B N11C C11C -21.7(3) . . . . ?
O1B Cd1B N11C C11C 156.5(3) . . . . ?
N11D Cd1B N11C C11C 68.5(3) . . . . ?
N11A Cd1B N11C C11C -86.6(16) . . . . ?
N11B Cd1B N11C C11C -110.6(3) . . . . ?
O11B Cd1B N11D C15D 32.7(4) . . . . ?
O1B Cd1B N11D C15D -147.9(4) . . . . ?
N11A Cd1B N11D C15D 122.8(4) . . . . ?
N11B Cd1B N11D C15D 60(7) . . . . ?
N11C Cd1B N11D C15D -55.6(4) . . . . ?
O11B Cd1B N11D C11D -145.9(4) . . . . ?
O1B Cd1B N11D C11D 33.6(4) . . . . ?
N11A Cd1B N11D C11D -55.7(4) . . . . ?
N11B Cd1B N11D C11D -118(6) . . . . ?
N11C Cd1B N11D C11D 125.9(4) . . . . ?
C15A N11A C11A C12A -1.2(6) . . . . ?
Cd1B N11A C11A C12A 176.3(3) . . . . ?
N11A C11A C12A C13A 0.6(7) . . . . ?
C11A C12A C13A C14A -0.3(6) . . . . ?
C11A C12A C13A C13C -178.4(4) . . . . ?
C12A C13A C14A C15A 0.5(6) . . . . ?
C13C C13A C14A C15A 178.6(3) . . . . ?
C11A N11A C15A C14A 1.4(6) . . . . ?
Cd1B N11A C15A C14A -176.0(3) . . . . ?
C13A C14A C15A N11A -1.1(6) . . . . ?
C15B N11B C11B C12B 2.4(7) . . . . ?
Cd1B N11B C11B C12B -175.8(4) . . . . ?
N11B C11B C12B C13B -1.7(8) . . . . ?
C11B C12B C13B C14B 0.3(7) . . . . ?
C11B C12B C13B C13D -178.8(4) . . . . ?
C12B C13B C14B C15B 0.3(7) . . . . ?
C13D C13B C14B C15B 179.5(4) . . . . ?
C11B N11B C15B C14B -1.8(7) . . . . ?
Cd1B N11B C15B C14B 176.4(4) . . . . ?
C13B C14B C15B N11B 0.4(8) . . . . ?
C15C N11C C11C C12C 0.6(6) . . . . ?
Cd1B N11C C11C C12C -179.7(3) . . . . ?
N11C C11C C12C C13C -0.3(6) . . . 6 ?
C12A C13A C13C C12C 146.9(4) . . . 6_556 ?
C14A C13A C13C C12C -31.2(5) . . . 6_556 ?
C12A C13A C13C C14C -30.8(5) . . . . ?
C14A C13A C13C C14C 151.2(4) . . . . ?
C12C C13C C14C C15C -0.5(6) 6_556 . . 6_556 ?
C13A C13C C14C C15C 177.2(4) . . . 6_556 ?
C11C N11C C15C C14C -0.3(6) . . . 6 ?
Cd1B N11C C15C C14C 180.0(3) . . . 6 ?
C15D N11D C11D C12D -0.7(7) . . . . ?
Cd1B N11D C11D C12D 177.9(4) . . . . ?
N11D C11D C12D C13D -0.1(9) . . . 1_565 ?
C14B C13B C13D C14D -175.8(4) . . . . ?
C12B C13B C13D C14D 3.3(7) . . . . ?
C14B C13B C13D C12D 4.7(7) . . . 1_545 ?
C12B C13B C13D C12D -176.2(5) . . . 1_545 ?
C12D C13D C14D C15D 0.2(7) 1_545 . . 1_545 ?
C13B C13D C14D C15D -179.3(4) . . . 1_545 ?
C11D N11D C15D C14D 1.3(7) . . . 1_565 ?
Cd1B N11D C15D C14D -177.3(4) . . . 1_565 ?
P1B O3B C31B C331 -131(2) . . . . ?
P1B O3B C31B C321 121.9(7) . . . . ?
P1B O3B C31B C34B -8.1(9) . . . . ?
P1B O3B C31B C331 -120.7(14) . . . . ?
P1B O3B C31B C321 85.8(16) . . . . ?
P1B O4B C41B C441 72(3) . . . . ?
P1B O4B C41B C421 177.2(16) . . . . ?
P1B O4B C41B C441 44(2) . . . . ?
P1B O4B C41B C43B -69.0(7) . . . . ?
P1B O4B C41B C421 -177.8(13) . . . . ?
C323 C31C O131 P2B -157.5(16) . . . . ?
O131 C31C O131 P2B -44.2(6) . . . . ?
C341 C31C O131 P2B -21.9(11) . . . . ?
C33C C31C O131 P2B 82.3(7) . . . . ?
C323 C31C O131 P2B -173.0(11) . . . . ?
C341 C31C O131 P2B -76(2) . . . . ?
C323 C31C O131 O141 87(3) . . . . ?
O131 C31C O131 O141 -160(3) . . . . ?
C341 C31C O131 O141 -138(2) . . . . ?
C33C C31C O131 O141 -33(3) . . . . ?
C323 C31C O131 O141 71(3) . . . . ?
C341 C31C O131 O141 168(2) . . . . ?
O11B P2B O131 C31C 87.8(6) . . . . ?
O12B P2B O131 C31C -55.2(7) . . . . ?
O141 P2B O131 C31C -165.7(8) . . . . ?
O141 P2B O131 C31C -169.8(6) . . . . ?
O131 P2B O131 C31C 40.0(6) . . . . ?
O11B P2B O131 O141 -106.5(4) . . . . ?
O12B P2B O131 O141 110.5(4) . . . . ?
O141 P2B O131 O141 -4.1(5) . . . . ?
O131 P2B O131 O141 -154.3(6) . . . . ?
C323 C31C O131 P2B 120(2) . . . . ?
C341 C31C O131 P2B -121.4(9) . . . . ?
O131 C31C O131 P2B 37.0(6) . . . . ?
C33C C31C O131 P2B -33.0(11) . . . . ?
C323 C31C O131 P2B 93.6(13) . . . . ?
C341 C31C O131 P2B -162.4(12) . . . . ?
O11B P2B O131 C31C -180.0(7) . . . . ?
O12B P2B O131 C31C 60.8(7) . . . . ?
O141 P2B O131 C31C -63.1(8) . . . . ?
O131 P2B O131 C31C -40.0(6) . . . . ?
O141 P2B O131 C31C -82.9(8) . . . . ?
O11B P2B O141 C41C -106.3(7) . . . . ?
O12B P2B O141 C41C 40.7(9) . . . . ?
O131 P2B O141 C41C 142.3(8) . . . . ?
O141 P2B O141 C41C -44.3(6) . . . . ?
O131 P2B O141 C41C 158.9(7) . . . . ?
O11B P2B O141 O131 111.4(4) . . . . ?
O12B P2B O141 O131 -101.6(4) . . . . ?
O141 P2B O141 O131 173.4(7) . . . . ?
O131 P2B O141 O131 16.7(4) . . . . ?
O141 C41C O141 P2B 49.0(6) . . . . ?
C44C C41C O141 P2B -81.5(9) . . . . ?
C42C C41C O141 P2B 35.5(11) . . . . ?
C431 C41C O141 P2B 157.1(7) . . . . ?
O141 C41C O141 O131 136.7(14) . . . . ?
C44C C41C O141 O131 6.1(14) . . . . ?
C42C C41C O141 O131 123.2(12) . . . . ?
C431 C41C O141 O131 -115.2(11) . . . . ?
C31C O131 O141 P2B 124(2) . . . . ?
C31C O131 O141 C41C 15(3) . . . . ?
P2B O131 O141 C41C -109.1(12) . . . . ?
C44C C41C O141 P2B 19.1(11) . . . . ?
C42C C41C O141 P2B 124.5(7) . . . . ?
C431 C41C O141 P2B -126.0(8) . . . . ?
O141 C41C O141 P2B -44.0(6) . . . . ?
O11B P2B O141 C41C 175.5(7) . . . . ?
O12B P2B O141 C41C -63.2(7) . . . . ?
O141 P2B O141 C41C 48.1(7) . . . . ?
O131 P2B O141 C41C 54.0(7) . . . . ?
O131 P2B O141 C41C 80.8(8) . . . . ?
O131 C31C C323 C341 94.6(15) . . . . ?
C341 C31C C323 C341 10(2) . . . . ?
O131 C31C C323 C341 140.3(11) . . . . ?
C33C C31C C323 C341 -110.1(13) . . . . ?
C323 C31C C323 C341 179(100) . . . . ?
O131 C31C C341 C323 -114.4(19) . . . . ?
C341 C31C C341 C323 -169(2) . . . . ?
O131 C31C C341 C323 -92(2) . . . . ?
C33C C31C C341 C323 111(2) . . . . ?
C323 C31C C341 C323 0(3) . . . . ?
